data_4027652
loop_
_publ_author_name
'Calogero Capici'
'Giuseppe Gattuso'
'Anna Notti'
'Melchiorre F. Parisi'
'Sebastiano Pappalardo'
'Giovanna Brancatelli'
'Silvano Geremia'

_publ_section_title
;
 Selective Amine Recognition Driven by Host-Guest Proton Transfer and Salt
 Bridge Formation
;
_journal_name_full 'Journal of Organic Chemistry'
_journal_page_first 9668
_journal_page_last 9675
_journal_paper_doi 10.1021/jo301730m
_journal_volume 77
_journal_year 2012
_chemical_formula_moiety 'C81 H112 O15, C H Cl3, 1.3(C2 H3 N)'
_chemical_formula_sum 'C84.5 H117 Cl3 N1.25 O15'
_chemical_formula_weight 1496.64
_chemical_name_systematic
;
 ?
;
_space_group_IT_number 14
_symmetry_cell_setting monoclinic
_symmetry_space_group_name_Hall '-P 2yn'
_symmetry_space_group_name_H-M 'P 1 21/n 1'
_atom_sites_solution_hydrogens geom
_atom_sites_solution_primary direct
_atom_sites_solution_secondary difmap
_audit_creation_date 2012-02-10T13:36:01-00:00
_audit_creation_method 'WinGX routine CIF_UPDATE'
_cell_angle_alpha 90
_cell_angle_beta 96.993(2)
_cell_angle_gamma 90
_cell_formula_units_Z 4
_cell_length_a 12.3541(2)
_cell_length_b 28.8342(6)
_cell_length_c 24.1281(7)
_cell_measurement_temperature 90(2)
_cell_volume 8531.0(3)
_computing_structure_refinement 'SHELXL-97 (Sheldrick, 2008)'
_diffrn_ambient_temperature 90(2)
_diffrn_measured_fraction_theta_full 0.968
_diffrn_measured_fraction_theta_max 0.968
_diffrn_radiation_monochromator graphite
_diffrn_radiation_wavelength 0.85
_diffrn_reflns_av_unetI/netI 0.0795
_diffrn_reflns_limit_h_max 12
_diffrn_reflns_limit_h_min 0
_diffrn_reflns_limit_k_max 30
_diffrn_reflns_limit_k_min 0
_diffrn_reflns_limit_l_max 25
_diffrn_reflns_limit_l_min -25
_diffrn_reflns_number 9991
_diffrn_reflns_theta_full 26.5
_diffrn_reflns_theta_max 26.5
_diffrn_reflns_theta_min 2.12
_exptl_absorpt_coefficient_mu 0.266
_exptl_absorpt_correction_type none
_exptl_crystal_density_diffrn 1.165
_exptl_crystal_F_000 3215
_exptl_crystal_size_max 0.43
_exptl_crystal_size_mid 0.32
_exptl_crystal_size_min 0.25
_refine_diff_density_max 0.981
_refine_diff_density_min -0.74
_refine_diff_density_rms 0.073
_refine_ls_extinction_coef 0.0314(16)
_refine_ls_extinction_expression Fc^*^=kFc[1+0.001xFc^2^\l^3^/sin(2\q)]^-1/4^
_refine_ls_extinction_method SHELXL
_refine_ls_goodness_of_fit_ref 0.981
_refine_ls_hydrogen_treatment constr
_refine_ls_matrix_type full
_refine_ls_number_parameters 971
_refine_ls_number_reflns 9991
_refine_ls_number_restraints 2
_refine_ls_restrained_S_all 0.981
_refine_ls_R_factor_all 0.0841
_refine_ls_R_factor_gt 0.0822
_refine_ls_shift/su_max 0.021
_refine_ls_shift/su_mean 0.003
_refine_ls_structure_factor_coef Fsqd
_refine_ls_weighting_details 'calc w=1/[\s^2^(Fo^2^)+(0.1334P)^2^+16.8322P] where P=(Fo^2^+2Fc^2^)/3'
_refine_ls_weighting_scheme calc
_refine_ls_wR_factor_gt 0.2254
_refine_ls_wR_factor_ref 0.2273
_reflns_number_gt 9445
_reflns_number_total 9991
_reflns_threshold_expression >2\s(I)
_cod_data_source_file jo301730m_si_003.cif
_cod_data_source_block tbuco2h_(1bH)
_cod_original_formula_sum 'C84.50 H117 Cl3 N1.25 O15'
_cod_database_code 4027652

loop_
_symmetry_equiv_pos_as_xyz
'x, y, z'
'-x+1/2, y+1/2, -z+1/2'
'-x, -y, -z'
'x-1/2, -y-1/2, z-1/2'

loop_
_atom_site_label
_atom_site_type_symbol
_atom_site_fract_x
_atom_site_fract_y
_atom_site_fract_z
_atom_site_U_iso_or_equiv
_atom_site_adp_type
_atom_site_occupancy
_atom_site_symmetry_multiplicity
_atom_site_calc_flag
_atom_site_refinement_flags
C7A C 0.028(2) 0.6844(10) 0.0828(10) 0.114(8) Uiso 0.3 1 d PD
C7B C 0.071(3) 0.6742(15) 0.1384(12) 0.167(14) Uiso 0.3 1 d PD
H7A H 0.1509 0.6717 0.1408 0.251 Uiso 0.3 1 calc PR
H7B H 0.041 0.6448 0.1498 0.251 Uiso 0.3 1 calc PR
H7C H 0.0522 0.6991 0.1631 0.251 Uiso 0.3 1 calc PR
N7 N -0.0023(19) 0.6958(8) 0.0371(10) 0.118(7) Uiso 0.3 1 d PD
C1A C 0.5713(3) 0.33245(13) 0.26786(16) 0.0339(9) Uani 1 1 d .
C1B C 0.5918(3) 0.37059(13) 0.30261(16) 0.0345(9) Uani 1 1 d .
H1B H 0.6079 0.3655 0.3417 0.041 Uiso 1 1 calc R
C1C C 0.5899(3) 0.41572(13) 0.28281(15) 0.0304(9) Uani 1 1 d .
C1D C 0.5680(3) 0.42264(12) 0.22530(15) 0.0287(9) Uani 1 1 d .
C1E C 0.5442(3) 0.38581(12) 0.18893(15) 0.0283(9) Uani 1 1 d .
C1F C 0.5450(3) 0.34103(13) 0.21119(16) 0.0326(9) Uani 1 1 d .
H1F H 0.5268 0.3156 0.1867 0.039 Uiso 1 1 calc R
C1H C 0.6685(3) 0.48200(13) 0.18875(16) 0.0327(9) Uani 1 1 d .
H1H1 H 0.6959 0.4588 0.1636 0.039 Uiso 1 1 calc R
H1H2 H 0.7225 0.4851 0.2224 0.039 Uiso 1 1 calc R
C1I C 0.6522(3) 0.52793(13) 0.15949(16) 0.0355(10) Uani 1 1 d .
C1N C 0.7409(4) 0.58021(15) 0.09797(18) 0.0464(11) Uani 1 1 d .
C1O C 0.7461(7) 0.62092(19) 0.1360(3) 0.088(2) Uani 1 1 d .
H1O1 H 0.6783 0.623 0.1532 0.132 Uiso 1 1 calc R
H1O2 H 0.7555 0.6493 0.1147 0.132 Uiso 1 1 calc R
H1O3 H 0.8079 0.6174 0.1653 0.132 Uiso 1 1 calc R
C1P C 0.8468(4) 0.57471(19) 0.0723(2) 0.0650(14) Uani 1 1 d .
H1P1 H 0.908 0.5722 0.1021 0.098 Uiso 1 1 calc R
H1P2 H 0.8575 0.6018 0.049 0.098 Uiso 1 1 calc R
H1P3 H 0.8431 0.5466 0.0493 0.098 Uiso 1 1 calc R
C1Q C 0.6452(5) 0.5806(2) 0.0525(2) 0.0727(16) Uani 1 1 d .
H1Q1 H 0.6402 0.5505 0.0335 0.109 Uiso 1 1 calc R
H1Q2 H 0.6555 0.6051 0.0256 0.109 Uiso 1 1 calc R
H1Q3 H 0.5778 0.5864 0.0691 0.109 Uiso 1 1 calc R
C1R C 0.5796(4) 0.28314(14) 0.29236(18) 0.0442(11) Uani 1 1 d .
C1S C 0.5401(5) 0.24671(16) 0.2487(2) 0.0667(15) Uani 1 1 d .
H1S1 H 0.5847 0.2482 0.2178 0.1 Uiso 1 1 calc R
H1S2 H 0.4636 0.2527 0.2345 0.1 Uiso 1 1 calc R
H1S3 H 0.5465 0.2158 0.2657 0.1 Uiso 1 1 calc R
C1T C 0.5109(6) 0.27937(17) 0.3402(2) 0.0791(19) Uani 1 1 d .
H1T1 H 0.5129 0.2474 0.3541 0.119 Uiso 1 1 calc R
H1T2 H 0.4354 0.288 0.3271 0.119 Uiso 1 1 calc R
H1T3 H 0.54 0.3003 0.3705 0.119 Uiso 1 1 calc R
C1U C 0.6980(5) 0.27311(19) 0.3132(3) 0.0791(18) Uani 1 1 d .
H1U1 H 0.7251 0.2963 0.3412 0.119 Uiso 1 1 calc R
H1U2 H 0.7414 0.2744 0.2818 0.119 Uiso 1 1 calc R
H1U3 H 0.7041 0.2421 0.33 0.119 Uiso 1 1 calc R
C1Z C 0.6095(3) 0.45635(13) 0.32280(15) 0.0322(9) Uani 1 1 d .
H1Z1 H 0.6851 0.455 0.3418 0.039 Uiso 1 1 calc R
H1Z2 H 0.6009 0.4857 0.3015 0.039 Uiso 1 1 calc R
C2A C 0.4968(3) 0.43130(12) 0.45960(15) 0.0303(9) Uani 1 1 d .
C2B C 0.3888(3) 0.44466(12) 0.44622(15) 0.0316(9) Uani 1 1 d .
H2B H 0.3402 0.4414 0.4736 0.038 Uiso 1 1 calc R
C2C C 0.3489(3) 0.46278(12) 0.39401(15) 0.0304(9) Uani 1 1 d .
C2D C 0.4210(3) 0.46864(12) 0.35454(15) 0.0310(9) Uani 1 1 d .
C2E C 0.5305(3) 0.45568(12) 0.36618(15) 0.0301(9) Uani 1 1 d .
C2F C 0.5654(3) 0.43772(12) 0.41891(15) 0.0296(9) Uani 1 1 d .
H2F H 0.64 0.4294 0.4274 0.035 Uiso 1 1 calc R
C2H C 0.4188(3) 0.52820(13) 0.28424(17) 0.0362(9) Uani 1 1 d .
H2H1 H 0.4299 0.526 0.2444 0.043 Uiso 1 1 calc R
H2H2 H 0.4906 0.5344 0.306 0.043 Uiso 1 1 calc R
C2I C 0.3434(3) 0.56858(13) 0.29167(17) 0.0364(10) Uani 1 1 d .
C2N C 0.3320(4) 0.65158(14) 0.26704(19) 0.0507(12) Uani 1 1 d .
C2O C 0.3522(5) 0.66870(15) 0.3265(2) 0.0580(13) Uani 1 1 d .
H2O1 H 0.3083 0.6506 0.3498 0.087 Uiso 1 1 calc R
H2O2 H 0.3318 0.7015 0.3278 0.087 Uiso 1 1 calc R
H2O3 H 0.4296 0.6652 0.3404 0.087 Uiso 1 1 calc R
C2P C 0.2125(5) 0.65178(18) 0.2448(3) 0.096(2) Uani 1 1 d .
H2P1 H 0.2012 0.6341 0.2099 0.145 Uiso 1 1 calc R
H2P2 H 0.188 0.6838 0.2378 0.145 Uiso 1 1 calc R
H2P3 H 0.1705 0.6376 0.2723 0.145 Uiso 1 1 calc R
C2Q C 0.3979(6) 0.67933(17) 0.2298(2) 0.0767(17) Uani 1 1 d .
H2Q1 H 0.4758 0.6748 0.2419 0.115 Uiso 1 1 calc R
H2Q2 H 0.3799 0.7123 0.2324 0.115 Uiso 1 1 calc R
H2Q3 H 0.3807 0.6689 0.1911 0.115 Uiso 1 1 calc R
C2R C 0.5355(3) 0.40782(13) 0.51571(15) 0.0336(9) Uani 1 1 d .
C2S C 0.5010(4) 0.35682(14) 0.51072(19) 0.0530(12) Uani 1 1 d .
H2S1 H 0.5359 0.342 0.4809 0.079 Uiso 1 1 calc R
H2S2 H 0.4216 0.3549 0.5019 0.079 Uiso 1 1 calc R
H2S3 H 0.5234 0.3409 0.5462 0.079 Uiso 1 1 calc R
C2T C 0.4816(4) 0.42990(15) 0.56329(17) 0.0454(11) Uani 1 1 d .
H2T1 H 0.51 0.4153 0.5988 0.068 Uiso 1 1 calc R
H2T2 H 0.4025 0.4254 0.5564 0.068 Uiso 1 1 calc R
H2T3 H 0.498 0.4632 0.5651 0.068 Uiso 1 1 calc R
C2U C 0.6577(4) 0.41131(18) 0.53074(18) 0.0521(12) Uani 1 1 d .
H2U1 H 0.6942 0.3937 0.5037 0.078 Uiso 1 1 calc R
H2U2 H 0.678 0.3986 0.5682 0.078 Uiso 1 1 calc R
H2U3 H 0.6799 0.4439 0.53 0.078 Uiso 1 1 calc R
C2Z C 0.2306(3) 0.47572(12) 0.38149(16) 0.0326(9) Uani 1 1 d .
H2Z1 H 0.2236 0.5004 0.3527 0.039 Uiso 1 1 calc R
H2Z2 H 0.2058 0.4888 0.4157 0.039 Uiso 1 1 calc R
C3A C 0.1046(3) 0.35377(12) 0.36445(15) 0.0313(9) Uani 1 1 d .
C3B C 0.0218(3) 0.36259(13) 0.32141(15) 0.0316(9) Uani 1 1 d .
H3B H -0.0232 0.3376 0.307 0.038 Uiso 1 1 calc R
C3C C 0.0020(3) 0.40655(12) 0.29847(15) 0.0288(9) Uani 1 1 d .
C3D C 0.0686(3) 0.44300(12) 0.31918(15) 0.0299(9) Uani 1 1 d .
C3E C 0.1561(3) 0.43582(12) 0.36119(16) 0.0307(9) Uani 1 1 d .
C3F C 0.1716(3) 0.39149(13) 0.38289(15) 0.0307(9) Uani 1 1 d .
H3F H 0.2302 0.3864 0.4115 0.037 Uiso 1 1 calc R
C3H C 0.0268(3) 0.52332(13) 0.33127(17) 0.0378(10) Uani 1 1 d .
H3H1 H 0.0844 0.5472 0.3318 0.045 Uiso 1 1 calc R
H3H2 H 0.0272 0.5113 0.3697 0.045 Uiso 1 1 calc R
C3I C -0.0826(3) 0.54489(12) 0.31215(16) 0.0310(9) Uani 1 1 d .
C3N C -0.1949(3) 0.60914(13) 0.34112(16) 0.0356(9) Uani 1 1 d .
C3O C -0.1655(4) 0.64256(15) 0.2974(2) 0.0537(12) Uani 1 1 d .
H3O1 H -0.0975 0.6585 0.3111 0.081 Uiso 1 1 calc R
H3O2 H -0.224 0.6654 0.2894 0.081 Uiso 1 1 calc R
H3O3 H -0.1558 0.6255 0.2632 0.081 Uiso 1 1 calc R
C3P C -0.1929(4) 0.63199(15) 0.39784(18) 0.0485(11) Uani 1 1 d .
H3P1 H -0.1993 0.6082 0.4263 0.073 Uiso 1 1 calc R
H3P2 H -0.254 0.6537 0.3971 0.073 Uiso 1 1 calc R
H3P3 H -0.124 0.6488 0.4068 0.073 Uiso 1 1 calc R
C3Q C -0.3032(4) 0.58477(15) 0.3252(2) 0.0480(11) Uani 1 1 d .
H3Q1 H -0.3044 0.5711 0.2879 0.072 Uiso 1 1 calc R
H3Q2 H -0.3627 0.6073 0.3249 0.072 Uiso 1 1 calc R
H3Q3 H -0.3123 0.5603 0.3524 0.072 Uiso 1 1 calc R
C3R C 0.1262(3) 0.30589(13) 0.39124(16) 0.0357(9) Uani 1 1 d .
C3S C 0.1289(4) 0.30988(14) 0.45478(17) 0.0440(10) Uani 1 1 d .
H3S1 H 0.1872 0.3312 0.4694 0.066 Uiso 1 1 calc R
H3S2 H 0.1425 0.2793 0.4718 0.066 Uiso 1 1 calc R
H3S3 H 0.0587 0.3217 0.4637 0.066 Uiso 1 1 calc R
C3T C 0.0371(4) 0.27088(14) 0.36940(18) 0.0462(11) Uani 1 1 d .
H3T1 H -0.034 0.2822 0.3776 0.069 Uiso 1 1 calc R
H3T2 H 0.0525 0.2409 0.3877 0.069 Uiso 1 1 calc R
H3T3 H 0.0361 0.2672 0.329 0.069 Uiso 1 1 calc R
C3U C 0.2367(4) 0.28801(15) 0.3779(2) 0.0509(12) Uani 1 1 d .
H3U1 H 0.2343 0.2835 0.3376 0.076 Uiso 1 1 calc R
H3U2 H 0.2531 0.2584 0.3971 0.076 Uiso 1 1 calc R
H3U3 H 0.2935 0.3106 0.3907 0.076 Uiso 1 1 calc R
C3Z C -0.0898(3) 0.41346(13) 0.25175(16) 0.0327(9) Uani 1 1 d .
H3Z1 H -0.0992 0.4471 0.2442 0.039 Uiso 1 1 calc R
H3Z2 H -0.1584 0.4017 0.2639 0.039 Uiso 1 1 calc R
C4A C -0.1027(3) 0.32345(12) 0.13465(15) 0.0301(9) Uani 1 1 d .
C4B C -0.0283(3) 0.34240(12) 0.10242(15) 0.0294(9) Uani 1 1 d .
H4B H -0.0154 0.3268 0.0692 0.035 Uiso 1 1 calc R
C4C C 0.0284(3) 0.38330(12) 0.11648(15) 0.0278(8) Uani 1 1 d .
C4D C 0.0072(3) 0.40584(12) 0.16540(15) 0.0292(9) Uani 1 1 d .
C4E C -0.0698(3) 0.38896(12) 0.19818(15) 0.0278(8) Uani 1 1 d .
C4F C -0.1240(3) 0.34828(12) 0.18185(15) 0.0300(9) Uani 1 1 d .
H4F H -0.1775 0.3368 0.2035 0.036 Uiso 1 1 calc R
C4H C 0.0204(3) 0.48835(13) 0.16613(17) 0.0365(9) Uani 1 1 d .
H4H1 H -0.0444 0.494 0.1856 0.044 Uiso 1 1 calc R
H4H2 H -0.0033 0.488 0.1254 0.044 Uiso 1 1 calc R
C4I C 0.1026(4) 0.52584(14) 0.18007(17) 0.0412(10) Uani 1 1 d .
C4N C -0.1562(3) 0.27592(13) 0.12155(17) 0.0349(9) Uani 1 1 d .
C4O C -0.1256(4) 0.25523(16) 0.0671(2) 0.0576(14) Uani 1 1 d .
H4O1 H -0.1642 0.2258 0.0595 0.086 Uiso 1 1 calc R
H4O2 H -0.0468 0.2498 0.0707 0.086 Uiso 1 1 calc R
H4O3 H -0.1463 0.2769 0.0364 0.086 Uiso 1 1 calc R
C4P C -0.1138(4) 0.24325(15) 0.1697(2) 0.0571(13) Uani 1 1 d .
H4P1 H -0.1365 0.2549 0.2047 0.086 Uiso 1 1 calc R
H4P2 H -0.034 0.2419 0.173 0.086 Uiso 1 1 calc R
H4P3 H -0.1439 0.2121 0.1621 0.086 Uiso 1 1 calc R
C4Q C -0.2804(3) 0.27944(14) 0.11681(19) 0.0425(10) Uani 1 1 d .
H4Q1 H -0.3068 0.2994 0.0852 0.064 Uiso 1 1 calc R
H4Q2 H -0.3017 0.2927 0.1513 0.064 Uiso 1 1 calc R
H4Q3 H -0.3123 0.2485 0.1109 0.064 Uiso 1 1 calc R
C4Z C 0.1059(3) 0.40299(12) 0.07876(16) 0.0299(9) Uani 1 1 d .
H4Z1 H 0.1205 0.4358 0.0892 0.036 Uiso 1 1 calc R
H4Z2 H 0.0691 0.4027 0.04 0.036 Uiso 1 1 calc R
C5A C 0.3134(3) 0.30845(13) 0.05615(16) 0.0353(9) Uani 1 1 d .
C5B C 0.4099(3) 0.33073(13) 0.07763(15) 0.0328(9) Uani 1 1 d .
H5B H 0.4771 0.315 0.0764 0.039 Uiso 1 1 calc R
C5C C 0.4119(3) 0.37469(12) 0.10066(15) 0.0294(9) Uani 1 1 d .
C5D C 0.3128(3) 0.39842(12) 0.10110(14) 0.0277(9) Uani 1 1 d .
C5E C 0.2147(3) 0.37799(12) 0.07983(15) 0.0295(9) Uani 1 1 d .
C5F C 0.2177(3) 0.33343(13) 0.05765(16) 0.0354(9) Uani 1 1 d .
H5F H 0.1508 0.3194 0.0428 0.042 Uiso 1 1 calc R
C5H C 0.3575(3) 0.48011(12) 0.09958(15) 0.0319(9) Uani 1 1 d .
H5H1 H 0.4038 0.4677 0.0723 0.038 Uiso 1 1 calc R
H5H2 H 0.4049 0.4981 0.1278 0.038 Uiso 1 1 calc R
C5I C 0.2735(4) 0.51197(14) 0.06982(17) 0.0381(10) Uani 1 1 d .
C5N C 0.2662(4) 0.58751(15) 0.0214(2) 0.0515(12) Uani 1 1 d .
C5O C 0.1737(5) 0.60610(18) 0.0497(3) 0.0694(15) Uani 1 1 d .
H5O1 H 0.1166 0.5825 0.0492 0.104 Uiso 1 1 calc R
H5O2 H 0.1439 0.6339 0.03 0.104 Uiso 1 1 calc R
H5O3 H 0.2003 0.6141 0.0885 0.104 Uiso 1 1 calc R
C5P C 0.2278(5) 0.56893(18) -0.0358(2) 0.0641(14) Uani 1 1 d .
H5P1 H 0.2893 0.5546 -0.0515 0.096 Uiso 1 1 calc R
H5P2 H 0.1984 0.5944 -0.06 0.096 Uiso 1 1 calc R
H5P3 H 0.1709 0.5457 -0.0331 0.096 Uiso 1 1 calc R
C5Q C 0.3548(5) 0.62415(18) 0.0191(3) 0.0721(16) Uani 1 1 d .
H5Q1 H 0.386 0.6323 0.0571 0.108 Uiso 1 1 calc R
H5Q2 H 0.3229 0.6519 0 0.108 Uiso 1 1 calc R
H5Q3 H 0.4122 0.6118 -0.0014 0.108 Uiso 1 1 calc R
C5R C 0.3155(4) 0.25935(14) 0.0325(2) 0.0469(11) Uani 1 1 d .
C5S C 0.3733(6) 0.2607(2) -0.0199(3) 0.087(2) Uani 1 1 d .
H5S1 H 0.3709 0.2298 -0.037 0.131 Uiso 1 1 calc R
H5S2 H 0.4494 0.27 -0.0099 0.131 Uiso 1 1 calc R
H5S3 H 0.3367 0.283 -0.0465 0.131 Uiso 1 1 calc R
C5T C 0.3808(7) 0.22786(19) 0.0761(3) 0.103(2) Uani 1 1 d .
H5T1 H 0.3531 0.2315 0.1122 0.154 Uiso 1 1 calc R
H5T2 H 0.458 0.2366 0.0798 0.154 Uiso 1 1 calc R
H5T3 H 0.3729 0.1955 0.064 0.154 Uiso 1 1 calc R
C5U C 0.2043(6) 0.2389(2) 0.0214(5) 0.143(4) Uani 1 1 d .
H5U1 H 0.1647 0.2442 0.0536 0.215 Uiso 1 1 calc R
H5U2 H 0.2102 0.2055 0.0149 0.215 Uiso 1 1 calc R
H5U3 H 0.1648 0.2536 -0.0118 0.215 Uiso 1 1 calc R
C5Z C 0.5205(3) 0.39397(13) 0.12626(15) 0.0298(8) Uani 1 1 d .
H5Z1 H 0.5219 0.4277 0.119 0.036 Uiso 1 1 calc R
H5Z2 H 0.5792 0.3795 0.1076 0.036 Uiso 1 1 calc R
O1G O 0.56580(19) 0.46768(8) 0.20412(10) 0.0287(6) Uani 1 1 d .
O1L O 0.5740(3) 0.55229(10) 0.16198(14) 0.0545(9) Uani 1 1 d .
O1M O 0.7367(2) 0.53686(10) 0.13183(11) 0.0419(7) Uani 1 1 d .
O2G O 0.3786(2) 0.48475(8) 0.30154(10) 0.0324(6) Uani 1 1 d .
O2L O 0.2700(3) 0.56920(9) 0.31916(14) 0.0488(8) Uani 1 1 d .
O2M O 0.3786(3) 0.60447(9) 0.26417(12) 0.0465(8) Uani 1 1 d .
O3G O 0.0493(2) 0.48636(8) 0.29496(10) 0.0325(6) Uani 1 1 d .
O3L O -0.1372(2) 0.53735(9) 0.26876(12) 0.0416(7) Uani 1 1 d .
O3M O -0.1042(2) 0.57517(8) 0.35119(10) 0.0343(6) Uani 1 1 d .
O4G O 0.0685(2) 0.44479(8) 0.18321(10) 0.0309(6) Uani 1 1 d .
O4L O 0.2066(2) 0.51271(10) 0.19419(13) 0.0480(8) Uani 1 1 d .
H4L H 0.2109 0.4837 0.1926 0.072 Uiso 1 1 calc R
O4M O 0.0776(3) 0.56607(10) 0.17739(15) 0.0579(9) Uani 1 1 d .
O5G O 0.3106(2) 0.44194(8) 0.12673(10) 0.0290(6) Uani 1 1 d .
O5L O 0.1782(3) 0.50504(10) 0.05995(14) 0.0536(8) Uani 1 1 d .
O5M O 0.3257(2) 0.55044(10) 0.05497(12) 0.0464(8) Uani 1 1 d .
C6A C 0.2764(4) 0.37465(14) 0.24562(17) 0.0426(10) Uani 1 1 d .
H6A1 H 0.2123 0.3881 0.2598 0.064 Uiso 1 1 calc R
H6A2 H 0.2962 0.3935 0.2146 0.064 Uiso 1 1 calc R
H6A3 H 0.3375 0.374 0.2756 0.064 Uiso 1 1 calc R
C6B C 0.2517(5) 0.32817(17) 0.2264(2) 0.0575(13) Uani 1 1 d .
N6C N 0.2354(6) 0.2908(2) 0.2123(2) 0.1000(19) Uani 1 1 d .
C8A C 0.9274(4) 0.42045(19) 0.4458(2) 0.0659(15) Uani 1 1 d .
H8A H 0.9938 0.4189 0.426 0.079 Uiso 1 1 calc R
Cl8B Cl 0.83720(11) 0.37531(5) 0.41929(6) 0.0671(4) Uani 1 1 d .
Cl8C Cl 0.86561(12) 0.47462(5) 0.43178(7) 0.0740(5) Uani 1 1 d .
Cl8D Cl 0.96751(14) 0.41330(6) 0.51611(7) 0.0850(5) Uani 1 1 d .

loop_
_atom_site_aniso_label
_atom_site_aniso_U_11
_atom_site_aniso_U_22
_atom_site_aniso_U_33
_atom_site_aniso_U_23
_atom_site_aniso_U_13
_atom_site_aniso_U_12
C1A 0.037(2) 0.029(2) 0.039(2) 0.0051(18) 0.0172(17) 0.0086(16)
C1B 0.038(2) 0.035(2) 0.031(2) 0.0069(17) 0.0101(16) 0.0115(17)
C1C 0.028(2) 0.034(2) 0.032(2) -0.0001(16) 0.0104(16) 0.0066(15)
C1D 0.024(2) 0.027(2) 0.037(2) 0.0027(16) 0.0106(16) 0.0027(15)
C1E 0.025(2) 0.029(2) 0.032(2) 0.0005(16) 0.0104(15) 0.0028(15)
C1F 0.036(2) 0.026(2) 0.040(2) -0.0023(16) 0.0179(17) 0.0037(16)
C1H 0.030(2) 0.035(2) 0.034(2) 0.0005(16) 0.0082(16) -0.0034(16)
C1I 0.042(3) 0.031(2) 0.035(2) -0.0003(17) 0.0080(18) -0.0044(19)
C1N 0.056(3) 0.042(3) 0.042(2) 0.0122(19) 0.008(2) -0.008(2)
C1O 0.152(6) 0.047(3) 0.073(4) 0.001(3) 0.047(4) -0.026(3)
C1P 0.064(3) 0.064(3) 0.070(3) 0.020(3) 0.021(3) -0.007(3)
C1Q 0.069(4) 0.088(4) 0.059(3) 0.036(3) -0.004(3) -0.011(3)
C1R 0.058(3) 0.029(2) 0.049(2) 0.0094(18) 0.022(2) 0.0140(19)
C1S 0.110(4) 0.029(2) 0.066(3) 0.012(2) 0.029(3) 0.007(3)
C1T 0.140(5) 0.038(3) 0.073(4) 0.020(2) 0.069(4) 0.021(3)
C1U 0.081(4) 0.053(3) 0.105(5) 0.036(3) 0.019(3) 0.031(3)
C1Z 0.033(2) 0.032(2) 0.032(2) 0.0008(16) 0.0083(16) 0.0028(16)
C2A 0.040(2) 0.0201(19) 0.031(2) -0.0036(15) 0.0052(17) -0.0018(16)
C2B 0.039(2) 0.0233(19) 0.034(2) -0.0029(16) 0.0102(17) -0.0010(16)
C2C 0.034(2) 0.0202(18) 0.037(2) -0.0038(15) 0.0074(17) -0.0006(15)
C2D 0.042(2) 0.0193(19) 0.032(2) -0.0013(15) 0.0042(17) -0.0008(16)
C2E 0.035(2) 0.0216(19) 0.035(2) -0.0038(16) 0.0064(16) 0.0001(15)
C2F 0.034(2) 0.0227(19) 0.032(2) -0.0029(15) 0.0048(16) 0.0026(15)
C2H 0.042(2) 0.029(2) 0.038(2) 0.0040(17) 0.0099(18) -0.0037(17)
C2I 0.040(3) 0.027(2) 0.042(2) 0.0025(17) 0.003(2) -0.0049(17)
C2N 0.069(3) 0.024(2) 0.057(3) 0.0062(19) 0.001(2) -0.001(2)
C2O 0.081(4) 0.030(2) 0.064(3) 0.004(2) 0.017(3) -0.005(2)
C2P 0.084(4) 0.035(3) 0.156(6) 0.007(3) -0.042(4) 0.007(3)
C2Q 0.134(5) 0.038(3) 0.062(3) 0.013(2) 0.023(3) -0.007(3)
C2R 0.044(2) 0.027(2) 0.031(2) 0.0011(16) 0.0081(17) -0.0008(16)
C2S 0.078(3) 0.029(2) 0.048(3) 0.0049(19) -0.007(2) 0.001(2)
C2T 0.058(3) 0.045(2) 0.035(2) 0.0017(19) 0.012(2) 0.007(2)
C2U 0.046(3) 0.077(3) 0.034(2) 0.013(2) 0.0042(19) 0.000(2)
C2Z 0.034(2) 0.025(2) 0.040(2) -0.0030(16) 0.0084(17) 0.0005(16)
C3A 0.037(2) 0.026(2) 0.034(2) -0.0001(16) 0.0168(17) 0.0010(16)
C3B 0.034(2) 0.028(2) 0.035(2) -0.0054(16) 0.0132(17) -0.0025(16)
C3C 0.031(2) 0.027(2) 0.031(2) -0.0027(16) 0.0139(16) 0.0023(16)
C3D 0.035(2) 0.027(2) 0.031(2) 0.0001(16) 0.0158(17) 0.0041(16)
C3E 0.030(2) 0.027(2) 0.038(2) -0.0017(16) 0.0147(17) 0.0015(15)
C3F 0.032(2) 0.030(2) 0.032(2) 0.0000(16) 0.0102(16) 0.0027(16)
C3H 0.042(2) 0.027(2) 0.045(2) -0.0075(17) 0.0042(18) 0.0059(17)
C3I 0.035(2) 0.021(2) 0.039(2) -0.0014(17) 0.0108(19) -0.0015(16)
C3N 0.042(2) 0.025(2) 0.041(2) 0.0014(16) 0.0088(18) 0.0109(17)
C3O 0.068(3) 0.039(2) 0.057(3) 0.010(2) 0.016(2) 0.012(2)
C3P 0.054(3) 0.043(3) 0.049(3) -0.007(2) 0.008(2) 0.015(2)
C3Q 0.042(3) 0.047(3) 0.056(3) -0.008(2) 0.011(2) 0.007(2)
C3R 0.045(2) 0.025(2) 0.039(2) 0.0032(16) 0.0126(18) 0.0021(17)
C3S 0.057(3) 0.034(2) 0.042(2) 0.0049(18) 0.009(2) -0.0015(19)
C3T 0.065(3) 0.028(2) 0.047(3) 0.0011(18) 0.011(2) -0.003(2)
C3U 0.058(3) 0.035(2) 0.063(3) 0.009(2) 0.020(2) 0.012(2)
C3Z 0.033(2) 0.029(2) 0.038(2) -0.0012(16) 0.0116(17) 0.0006(16)
C4A 0.029(2) 0.0228(19) 0.039(2) 0.0020(16) 0.0079(16) 0.0015(15)
C4B 0.029(2) 0.024(2) 0.036(2) -0.0018(16) 0.0073(16) 0.0045(16)
C4C 0.028(2) 0.0219(19) 0.034(2) 0.0019(15) 0.0068(16) 0.0018(15)
C4D 0.029(2) 0.023(2) 0.035(2) -0.0010(16) 0.0038(16) 0.0020(15)
C4E 0.027(2) 0.026(2) 0.032(2) 0.0010(15) 0.0073(16) 0.0062(15)
C4F 0.029(2) 0.027(2) 0.036(2) 0.0038(16) 0.0110(16) 0.0036(16)
C4H 0.041(2) 0.025(2) 0.044(2) 0.0021(17) 0.0050(18) 0.0004(17)
C4I 0.051(3) 0.031(3) 0.043(2) -0.0032(18) 0.009(2) -0.0006(19)
C4N 0.031(2) 0.024(2) 0.053(2) -0.0051(17) 0.0149(18) -0.0021(16)
C4O 0.058(3) 0.038(2) 0.084(3) -0.027(2) 0.038(3) -0.020(2)
C4P 0.056(3) 0.029(2) 0.084(4) 0.011(2) -0.001(2) -0.003(2)
C4Q 0.038(2) 0.034(2) 0.057(3) -0.0036(19) 0.0134(19) -0.0045(17)
C4Z 0.032(2) 0.0246(19) 0.035(2) -0.0019(15) 0.0098(16) -0.0024(15)
C5A 0.038(2) 0.029(2) 0.042(2) -0.0089(17) 0.0183(18) -0.0031(17)
C5B 0.038(2) 0.027(2) 0.036(2) -0.0019(16) 0.0160(17) 0.0019(17)
C5C 0.035(2) 0.028(2) 0.0277(19) 0.0009(15) 0.0136(16) -0.0014(16)
C5D 0.039(2) 0.0200(19) 0.0262(19) 0.0005(15) 0.0116(16) -0.0026(16)
C5E 0.036(2) 0.026(2) 0.029(2) -0.0004(15) 0.0140(16) -0.0015(16)
C5F 0.036(2) 0.037(2) 0.036(2) -0.0084(17) 0.0150(17) -0.0098(17)
C5H 0.040(2) 0.026(2) 0.031(2) 0.0046(16) 0.0076(17) -0.0041(16)
C5I 0.043(3) 0.034(2) 0.039(2) -0.0011(18) 0.0082(19) -0.0039(19)
C5N 0.055(3) 0.038(2) 0.062(3) 0.019(2) 0.007(2) 0.003(2)
C5O 0.080(4) 0.047(3) 0.084(4) 0.023(3) 0.022(3) 0.015(3)
C5P 0.066(3) 0.058(3) 0.067(3) 0.009(3) 0.003(3) 0.009(2)
C5Q 0.071(4) 0.051(3) 0.092(4) 0.033(3) -0.003(3) -0.007(3)
C5R 0.041(3) 0.033(2) 0.070(3) -0.021(2) 0.021(2) -0.0040(18)
C5S 0.120(5) 0.062(4) 0.088(4) -0.036(3) 0.042(4) -0.006(3)
C5T 0.138(6) 0.036(3) 0.134(6) -0.012(3) 0.015(5) 0.003(3)
C5U 0.077(5) 0.070(4) 0.296(13) -0.108(6) 0.073(6) -0.028(4)
C5Z 0.031(2) 0.027(2) 0.033(2) -0.0004(16) 0.0108(16) 0.0000(15)
O1G 0.0300(15) 0.0233(14) 0.0339(14) 0.0034(10) 0.0080(11) -0.0008(10)
O1L 0.060(2) 0.0393(17) 0.069(2) 0.0184(15) 0.0307(17) 0.0092(16)
O1M 0.0421(17) 0.0413(16) 0.0436(16) 0.0119(13) 0.0103(13) -0.0063(12)
O2G 0.0386(16) 0.0246(14) 0.0337(15) 0.0042(11) 0.0034(11) 0.0006(11)
O2L 0.0484(19) 0.0263(15) 0.075(2) 0.0031(14) 0.0200(17) 0.0014(13)
O2M 0.065(2) 0.0259(15) 0.0503(17) 0.0078(13) 0.0143(14) -0.0014(13)
O3G 0.0420(16) 0.0211(14) 0.0362(14) -0.0012(11) 0.0117(11) 0.0058(11)
O3L 0.0385(17) 0.0408(16) 0.0450(18) -0.0116(13) 0.0035(14) 0.0067(12)
O3M 0.0399(16) 0.0258(14) 0.0377(15) -0.0035(11) 0.0072(12) 0.0086(11)
O4G 0.0306(15) 0.0236(14) 0.0392(15) -0.0039(11) 0.0069(11) -0.0016(11)
O4L 0.049(2) 0.0297(15) 0.064(2) -0.0018(14) 0.0005(14) -0.0050(13)
O4M 0.059(2) 0.0266(18) 0.087(2) -0.0053(15) 0.0078(17) -0.0008(14)
O5G 0.0370(15) 0.0207(13) 0.0310(13) -0.0012(10) 0.0105(11) -0.0031(10)
O5L 0.043(2) 0.0389(17) 0.077(2) 0.0146(15) 0.0009(15) -0.0043(14)
O5M 0.0455(18) 0.0380(17) 0.0553(18) 0.0187(14) 0.0042(13) -0.0041(13)
C6A 0.050(3) 0.041(2) 0.041(2) 0.0050(19) 0.0192(19) 0.0070(19)
C6B 0.086(4) 0.036(3) 0.053(3) 0.004(2) 0.017(2) 0.002(2)
N6C 0.162(6) 0.058(4) 0.077(4) -0.004(3) 0.007(3) -0.020(3)
C8A 0.053(3) 0.069(3) 0.082(4) 0.016(3) 0.034(3) 0.012(2)
Cl8B 0.0620(9) 0.0653(9) 0.0771(9) -0.0049(6) 0.0212(7) 0.0047(6)
Cl8C 0.0663(9) 0.0602(9) 0.0963(11) 0.0135(7) 0.0132(7) 0.0000(6)
Cl8D 0.0920(12) 0.0827(11) 0.0766(10) -0.0001(8) -0.0043(8) 0.0146(8)

loop_
_atom_type_symbol
_atom_type_description
_atom_type_scat_dispersion_real
_atom_type_scat_dispersion_imag
_atom_type_scat_source
C C 0.0033 0.0016 'International Tables Vol C Tables 4.2.6.8 and 6.1.1.4'
H H 0 0 'International Tables Vol C Tables 4.2.6.8 and 6.1.1.4'
O O 0.0106 0.006 'International Tables Vol C Tables 4.2.6.8 and 6.1.1.4'
Cl Cl 0.1484 0.1585 'International Tables Vol C Tables 4.2.6.8 and 6.1.1.4'
N N 0.0061 0.0033 'International Tables Vol C Tables 4.2.6.8 and 6.1.1.4'

loop_
_geom_angle_atom_site_label_1
_geom_angle_atom_site_label_2
_geom_angle_atom_site_label_3
_geom_angle
N7 C7A C7B 175(4)
C7A C7B H7A 109.5
C7A C7B H7B 109.5
H7A C7B H7B 109.5
C7A C7B H7C 109.5
H7A C7B H7C 109.5
H7B C7B H7C 109.5
C1F C1A C1B 117.2(3)
C1F C1A C1R 122.7(4)
C1B C1A C1R 120.1(3)
C1C C1B C1A 122.8(3)
C1C C1B H1B 118.6
C1A C1B H1B 118.6
C1B C1C C1D 118.1(3)
C1B C1C C1Z 120.7(3)
C1D C1C C1Z 121.2(3)
C1E C1D O1G 119.2(3)
C1E C1D C1C 121.4(3)
O1G C1D C1C 119.4(3)
C1D C1E C1F 118.3(3)
C1D C1E C5Z 120.7(3)
C1F C1E C5Z 121.0(3)
C1A C1F C1E 122.2(4)
C1A C1F H1F 118.9
C1E C1F H1F 118.9
O1G C1H C1I 107.8(3)
O1G C1H H1H1 110.2
C1I C1H H1H1 110.2
O1G C1H H1H2 110.2
C1I C1H H1H2 110.2
H1H1 C1H H1H2 108.5
O1L C1I O1M 126.6(4)
O1L C1I C1H 123.6(4)
O1M C1I C1H 109.7(3)
C1O C1N O1M 108.9(4)
C1O C1N C1Q 114.4(5)
O1M C1N C1Q 109.0(4)
C1O C1N C1P 111.0(5)
O1M C1N C1P 102.9(4)
C1Q C1N C1P 109.9(4)
C1N C1O H1O1 109.5
C1N C1O H1O2 109.5
H1O1 C1O H1O2 109.5
C1N C1O H1O3 109.5
H1O1 C1O H1O3 109.5
H1O2 C1O H1O3 109.5
C1N C1P H1P1 109.5
C1N C1P H1P2 109.5
H1P1 C1P H1P2 109.5
C1N C1P H1P3 109.5
H1P1 C1P H1P3 109.5
H1P2 C1P H1P3 109.5
C1N C1Q H1Q1 109.5
C1N C1Q H1Q2 109.5
H1Q1 C1Q H1Q2 109.5
C1N C1Q H1Q3 109.5
H1Q1 C1Q H1Q3 109.5
H1Q2 C1Q H1Q3 109.5
C1U C1R C1T 109.9(5)
C1U C1R C1S 108.2(4)
C1T C1R C1S 108.3(4)
C1U C1R C1A 108.7(4)
C1T C1R C1A 109.9(3)
C1S C1R C1A 111.7(4)
C1R C1S H1S1 109.5
C1R C1S H1S2 109.5
H1S1 C1S H1S2 109.5
C1R C1S H1S3 109.5
H1S1 C1S H1S3 109.5
H1S2 C1S H1S3 109.5
C1R C1T H1T1 109.5
C1R C1T H1T2 109.5
H1T1 C1T H1T2 109.5
C1R C1T H1T3 109.5
H1T1 C1T H1T3 109.5
H1T2 C1T H1T3 109.5
C1R C1U H1U1 109.5
C1R C1U H1U2 109.5
H1U1 C1U H1U2 109.5
C1R C1U H1U3 109.5
H1U1 C1U H1U3 109.5
H1U2 C1U H1U3 109.5
C2E C1Z C1C 111.3(3)
C2E C1Z H1Z1 109.4
C1C C1Z H1Z1 109.4
C2E C1Z H1Z2 109.4
C1C C1Z H1Z2 109.4
H1Z1 C1Z H1Z2 108
C2F C2A C2B 116.8(3)
C2F C2A C2R 122.1(3)
C2B C2A C2R 120.9(3)
C2A C2B C2C 122.5(3)
C2A C2B H2B 118.8
C2C C2B H2B 118.8
C2D C2C C2B 118.6(3)
C2D C2C C2Z 121.3(3)
C2B C2C C2Z 120.1(3)
C2C C2D C2E 120.9(3)
C2C C2D O2G 117.8(3)
C2E C2D O2G 121.1(3)
C2F C2E C2D 117.8(3)
C2F C2E C1Z 118.8(3)
C2D C2E C1Z 123.1(3)
C2A C2F C2E 123.3(4)
C2A C2F H2F 118.4
C2E C2F H2F 118.4
O2G C2H C2I 113.5(3)
O2G C2H H2H1 108.9
C2I C2H H2H1 108.9
O2G C2H H2H2 108.9
C2I C2H H2H2 108.9
H2H1 C2H H2H2 107.7
O2L C2I O2M 125.8(4)
O2L C2I C2H 126.9(3)
O2M C2I C2H 107.2(4)
O2M C2N C2O 108.9(4)
O2M C2N C2Q 102.6(4)
C2O C2N C2Q 110.7(4)
O2M C2N C2P 110.9(4)
C2O C2N C2P 112.2(5)
C2Q C2N C2P 111.2(5)
C2N C2O H2O1 109.5
C2N C2O H2O2 109.5
H2O1 C2O H2O2 109.5
C2N C2O H2O3 109.5
H2O1 C2O H2O3 109.5
H2O2 C2O H2O3 109.5
C2N C2P H2P1 109.5
C2N C2P H2P2 109.5
H2P1 C2P H2P2 109.5
C2N C2P H2P3 109.5
H2P1 C2P H2P3 109.5
H2P2 C2P H2P3 109.5
C2N C2Q H2Q1 109.5
C2N C2Q H2Q2 109.5
H2Q1 C2Q H2Q2 109.5
C2N C2Q H2Q3 109.5
H2Q1 C2Q H2Q3 109.5
H2Q2 C2Q H2Q3 109.5
C2U C2R C2S 110.1(4)
C2U C2R C2T 107.7(3)
C2S C2R C2T 108.4(3)
C2U C2R C2A 112.1(3)
C2S C2R C2A 107.5(3)
C2T C2R C2A 111.1(3)
C2R C2S H2S1 109.5
C2R C2S H2S2 109.5
H2S1 C2S H2S2 109.5
C2R C2S H2S3 109.5
H2S1 C2S H2S3 109.5
H2S2 C2S H2S3 109.5
C2R C2T H2T1 109.5
C2R C2T H2T2 109.5
H2T1 C2T H2T2 109.5
C2R C2T H2T3 109.5
H2T1 C2T H2T3 109.5
H2T2 C2T H2T3 109.5
C2R C2U H2U1 109.5
C2R C2U H2U2 109.5
H2U1 C2U H2U2 109.5
C2R C2U H2U3 109.5
H2U1 C2U H2U3 109.5
H2U2 C2U H2U3 109.5
C2C C2Z C3E 114.4(3)
C2C C2Z H2Z1 108.6
C3E C2Z H2Z1 108.6
C2C C2Z H2Z2 108.6
C3E C2Z H2Z2 108.6
H2Z1 C2Z H2Z2 107.6
C3B C3A C3F 116.5(3)
C3B C3A C3R 123.7(3)
C3F C3A C3R 119.8(3)
C3A C3B C3C 122.8(3)
C3A C3B H3B 118.6
C3C C3B H3B 118.6
C3D C3C C3B 118.6(3)
C3D C3C C3Z 121.7(3)
C3B C3C C3Z 119.7(3)
O3G C3D C3C 117.8(3)
O3G C3D C3E 121.0(3)
C3C C3D C3E 121.2(3)
C3F C3E C3D 117.9(3)
C3F C3E C2Z 121.8(3)
C3D C3E C2Z 120.3(3)
C3E C3F C3A 123.0(4)
C3E C3F H3F 118.5
C3A C3F H3F 118.5
O3G C3H C3I 110.7(3)
O3G C3H H3H1 109.5
C3I C3H H3H1 109.5
O3G C3H H3H2 109.5
C3I C3H H3H2 109.5
H3H1 C3H H3H2 108.1
O3L C3I O3M 126.7(4)
O3L C3I C3H 125.6(3)
O3M C3I C3H 107.6(3)
O3M C3N C3O 107.2(3)
O3M C3N C3P 102.1(3)
C3O C3N C3P 112.1(4)
O3M C3N C3Q 111.1(3)
C3O C3N C3Q 113.5(4)
C3P C3N C3Q 110.3(3)
C3N C3O H3O1 109.5
C3N C3O H3O2 109.5
H3O1 C3O H3O2 109.5
C3N C3O H3O3 109.5
H3O1 C3O H3O3 109.5
H3O2 C3O H3O3 109.5
C3N C3P H3P1 109.5
C3N C3P H3P2 109.5
H3P1 C3P H3P2 109.5
C3N C3P H3P3 109.5
H3P1 C3P H3P3 109.5
H3P2 C3P H3P3 109.5
C3N C3Q H3Q1 109.5
C3N C3Q H3Q2 109.5
H3Q1 C3Q H3Q2 109.5
C3N C3Q H3Q3 109.5
H3Q1 C3Q H3Q3 109.5
H3Q2 C3Q H3Q3 109.5
C3U C3R C3S 108.9(4)
C3U C3R C3A 109.2(3)
C3S C3R C3A 109.6(3)
C3U C3R C3T 109.1(3)
C3S C3R C3T 108.6(3)
C3A C3R C3T 111.4(3)
C3R C3S H3S1 109.5
C3R C3S H3S2 109.5
H3S1 C3S H3S2 109.5
C3R C3S H3S3 109.5
H3S1 C3S H3S3 109.5
H3S2 C3S H3S3 109.5
C3R C3T H3T1 109.5
C3R C3T H3T2 109.5
H3T1 C3T H3T2 109.5
C3R C3T H3T3 109.5
H3T1 C3T H3T3 109.5
H3T2 C3T H3T3 109.5
C3R C3U H3U1 109.5
C3R C3U H3U2 109.5
H3U1 C3U H3U2 109.5
C3R C3U H3U3 109.5
H3U1 C3U H3U3 109.5
H3U2 C3U H3U3 109.5
C3C C3Z C4E 112.8(3)
C3C C3Z H3Z1 109
C4E C3Z H3Z1 109
C3C C3Z H3Z2 109
C4E C3Z H3Z2 109
H3Z1 C3Z H3Z2 107.8
C4B C4A C4F 117.3(3)
C4B C4A C4N 122.3(3)
C4F C4A C4N 120.4(3)
C4A C4B C4C 123.1(3)
C4A C4B H4B 118.5
C4C C4B H4B 118.5
C4B C4C C4D 117.3(3)
C4B C4C C4Z 120.6(3)
C4D C4C C4Z 122.1(3)
O4G C4D C4E 119.2(3)
O4G C4D C4C 118.9(3)
C4E C4D C4C 121.8(3)
C4F C4E C4D 118.3(3)
C4F C4E C3Z 120.8(3)
C4D C4E C3Z 120.8(3)
C4E C4F C4A 122.3(3)
C4E C4F H4F 118.9
C4A C4F H4F 118.9
O4G C4H C4I 108.9(3)
O4G C4H H4H1 109.9
C4I C4H H4H1 109.9
O4G C4H H4H2 109.9
C4I C4H H4H2 109.9
H4H1 C4H H4H2 108.3
O4M C4I O4L 121.2(4)
O4M C4I C4H 121.6(4)
O4L C4I C4H 117.2(3)
C4Q C4N C4O 108.2(4)
C4Q C4N C4P 110.1(3)
C4O C4N C4P 108.2(4)
C4Q C4N C4A 111.0(3)
C4O C4N C4A 112.3(3)
C4P C4N C4A 107.0(3)
C4N C4O H4O1 109.5
C4N C4O H4O2 109.5
H4O1 C4O H4O2 109.5
C4N C4O H4O3 109.5
H4O1 C4O H4O3 109.5
H4O2 C4O H4O3 109.5
C4N C4P H4P1 109.5
C4N C4P H4P2 109.5
H4P1 C4P H4P2 109.5
C4N C4P H4P3 109.5
H4P1 C4P H4P3 109.5
H4P2 C4P H4P3 109.5
C4N C4Q H4Q1 109.5
C4N C4Q H4Q2 109.5
H4Q1 C4Q H4Q2 109.5
C4N C4Q H4Q3 109.5
H4Q1 C4Q H4Q3 109.5
H4Q2 C4Q H4Q3 109.5
C4C C4Z C5E 115.8(3)
C4C C4Z H4Z1 108.3
C5E C4Z H4Z1 108.3
C4C C4Z H4Z2 108.3
C5E C4Z H4Z2 108.3
H4Z1 C4Z H4Z2 107.4
C5F C5A C5B 116.3(3)
C5F C5A C5R 122.9(3)
C5B C5A C5R 120.8(3)
C5C C5B C5A 122.9(3)
C5C C5B H5B 118.5
C5A C5B H5B 118.5
C5B C5C C5D 118.5(3)
C5B C5C C5Z 118.2(3)
C5D C5C C5Z 123.3(3)
C5E C5D O5G 118.7(3)
C5E C5D C5C 120.9(3)
O5G C5D C5C 120.3(3)
C5D C5E C5F 118.0(3)
C5D C5E C4Z 122.3(3)
C5F C5E C4Z 119.7(3)
C5A C5F C5E 123.4(4)
C5A C5F H5F 118.3
C5E C5F H5F 118.3
O5G C5H C5I 113.1(3)
O5G C5H H5H1 109
C5I C5H H5H1 109
O5G C5H H5H2 109
C5I C5H H5H2 109
H5H1 C5H H5H2 107.8
O5L C5I O5M 125.3(4)
O5L C5I C5H 127.0(4)
O5M C5I C5H 107.7(4)
O5M C5N C5O 111.4(4)
O5M C5N C5P 109.0(4)
C5O C5N C5P 111.9(4)
O5M C5N C5Q 102.1(4)
C5O C5N C5Q 111.0(4)
C5P C5N C5Q 111.1(4)
C5N C5O H5O1 109.5
C5N C5O H5O2 109.5
H5O1 C5O H5O2 109.5
C5N C5O H5O3 109.5
H5O1 C5O H5O3 109.5
H5O2 C5O H5O3 109.5
C5N C5P H5P1 109.5
C5N C5P H5P2 109.5
H5P1 C5P H5P2 109.5
C5N C5P H5P3 109.5
H5P1 C5P H5P3 109.5
H5P2 C5P H5P3 109.5
C5N C5Q H5Q1 109.5
C5N C5Q H5Q2 109.5
H5Q1 C5Q H5Q2 109.5
C5N C5Q H5Q3 109.5
H5Q1 C5Q H5Q3 109.5
H5Q2 C5Q H5Q3 109.5
C5U C5R C5S 112.0(6)
C5U C5R C5A 112.2(4)
C5S C5R C5A 108.5(4)
C5U C5R C5T 106.6(6)
C5S C5R C5T 108.7(5)
C5A C5R C5T 108.8(4)
C5R C5S H5S1 109.5
C5R C5S H5S2 109.5
H5S1 C5S H5S2 109.5
C5R C5S H5S3 109.5
H5S1 C5S H5S3 109.5
H5S2 C5S H5S3 109.5
C5R C5T H5T1 109.5
C5R C5T H5T2 109.5
H5T1 C5T H5T2 109.5
C5R C5T H5T3 109.5
H5T1 C5T H5T3 109.5
H5T2 C5T H5T3 109.5
C5R C5U H5U1 109.5
C5R C5U H5U2 109.5
H5U1 C5U H5U2 109.5
C5R C5U H5U3 109.5
H5U1 C5U H5U3 109.5
H5U2 C5U H5U3 109.5
C5C C5Z C1E 113.7(3)
C5C C5Z H5Z1 108.8
C1E C5Z H5Z1 108.8
C5C C5Z H5Z2 108.8
C1E C5Z H5Z2 108.8
H5Z1 C5Z H5Z2 107.7
C1D O1G C1H 112.7(3)
C1I O1M C1N 121.0(3)
C2D O2G C2H 116.9(3)
C2I O2M C2N 122.5(3)
C3D O3G C3H 116.8(3)
C3I O3M C3N 121.8(3)
C4D O4G C4H 115.4(3)
C4I O4L H4L 109.5
C5D O5G C5H 117.0(3)
C5I O5M C5N 121.0(3)
C6B C6A H6A1 109.5
C6B C6A H6A2 109.5
H6A1 C6A H6A2 109.5
C6B C6A H6A3 109.5
H6A1 C6A H6A3 109.5
H6A2 C6A H6A3 109.5
N6C C6B C6A 177.6(6)
Cl8D C8A Cl8C 111.3(3)
Cl8D C8A Cl8B 111.0(3)
Cl8C C8A Cl8B 110.1(3)
Cl8D C8A H8A 108.1
Cl8C C8A H8A 108.1
Cl8B C8A H8A 108.1

loop_
_geom_bond_atom_site_label_1
_geom_bond_atom_site_label_2
_geom_bond_distance
C7A N7 1.169(17)
C7A C7B 1.413(19)
C7B H7A 0.98
C7B H7B 0.98
C7B H7C 0.98
C1A C1F 1.389(6)
C1A C1B 1.387(6)
C1A C1R 1.538(5)
C1B C1C 1.385(5)
C1B H1B 0.95
C1C C1D 1.395(5)
C1C C1Z 1.518(5)
C1D C1E 1.386(5)
C1D O1G 1.395(4)
C1E C1F 1.398(5)
C1E C5Z 1.523(5)
C1F H1F 0.95
C1H O1G 1.426(4)
C1H C1I 1.503(6)
C1H H1H1 0.99
C1H H1H2 0.99
C1I O1L 1.202(5)
C1I O1M 1.331(5)
C1N C1O 1.487(7)
C1N O1M 1.498(5)
C1N C1Q 1.511(7)
C1N C1P 1.523(7)
C1O H1O1 0.98
C1O H1O2 0.98
C1O H1O3 0.98
C1P H1P1 0.98
C1P H1P2 0.98
C1P H1P3 0.98
C1Q H1Q1 0.98
C1Q H1Q2 0.98
C1Q H1Q3 0.98
C1R C1U 1.516(7)
C1R C1T 1.519(6)
C1R C1S 1.525(7)
C1S H1S1 0.98
C1S H1S2 0.98
C1S H1S3 0.98
C1T H1T1 0.98
C1T H1T2 0.98
C1T H1T3 0.98
C1U H1U1 0.98
C1U H1U2 0.98
C1U H1U3 0.98
C1Z C2E 1.516(5)
C1Z H1Z1 0.99
C1Z H1Z2 0.99
C2A C2F 1.385(5)
C2A C2B 1.388(6)
C2A C2R 1.537(5)
C2B C2C 1.397(5)
C2B H2B 0.95
C2C C2D 1.391(5)
C2C C2Z 1.503(6)
C2D C2E 1.399(6)
C2D O2G 1.401(5)
C2E C2F 1.393(5)
C2F H2F 0.95
C2H O2G 1.428(5)
C2H C2I 1.515(6)
C2H H2H1 0.99
C2H H2H2 0.99
C2I O2L 1.187(5)
C2I O2M 1.331(5)
C2N O2M 1.480(5)
C2N C2O 1.509(7)
C2N C2Q 1.512(7)
C2N C2P 1.509(8)
C2O H2O1 0.98
C2O H2O2 0.98
C2O H2O3 0.98
C2P H2P1 0.98
C2P H2P2 0.98
C2P H2P3 0.98
C2Q H2Q1 0.98
C2Q H2Q2 0.98
C2Q H2Q3 0.98
C2R C2U 1.512(6)
C2R C2S 1.532(6)
C2R C2T 1.534(6)
C2S H2S1 0.98
C2S H2S2 0.98
C2S H2S3 0.98
C2T H2T1 0.98
C2T H2T2 0.98
C2T H2T3 0.98
C2U H2U1 0.98
C2U H2U2 0.98
C2U H2U3 0.98
C2Z C3E 1.517(5)
C2Z H2Z1 0.99
C2Z H2Z2 0.99
C3A C3B 1.389(6)
C3A C3F 1.406(6)
C3A C3R 1.534(5)
C3B C3C 1.393(5)
C3B H3B 0.95
C3C C3D 1.389(5)
C3C C3Z 1.512(5)
C3D O3G 1.389(4)
C3D C3E 1.404(6)
C3E C3F 1.386(5)
C3F H3F 0.95
C3H O3G 1.428(5)
C3H C3I 1.508(6)
C3H H3H1 0.99
C3H H3H2 0.99
C3I O3L 1.194(5)
C3I O3M 1.335(5)
C3N O3M 1.485(5)
C3N C3O 1.506(6)
C3N C3P 1.516(6)
C3N C3Q 1.519(6)
C3O H3O1 0.98
C3O H3O2 0.98
C3O H3O3 0.98
C3P H3P1 0.98
C3P H3P2 0.98
C3P H3P3 0.98
C3Q H3Q1 0.98
C3Q H3Q2 0.98
C3Q H3Q3 0.98
C3R C3U 1.529(6)
C3R C3S 1.534(6)
C3R C3T 1.539(6)
C3S H3S1 0.98
C3S H3S2 0.98
C3S H3S3 0.98
C3T H3T1 0.98
C3T H3T2 0.98
C3T H3T3 0.98
C3U H3U1 0.98
C3U H3U2 0.98
C3U H3U3 0.98
C3Z C4E 1.520(5)
C3Z H3Z1 0.99
C3Z H3Z2 0.99
C4A C4B 1.386(5)
C4A C4F 1.397(5)
C4A C4N 1.538(5)
C4B C4C 1.393(5)
C4B H4B 0.95
C4C C4D 1.400(5)
C4C C4Z 1.509(5)
C4D O4G 1.393(4)
C4D C4E 1.396(5)
C4E C4F 1.384(5)
C4F H4F 0.95
C4H O4G 1.429(5)
C4H C4I 1.493(6)
C4H H4H1 0.99
C4H H4H2 0.99
C4I O4M 1.200(5)
C4I O4L 1.344(5)
C4N C4Q 1.528(6)
C4N C4O 1.530(6)
C4N C4P 1.538(6)
C4O H4O1 0.98
C4O H4O2 0.98
C4O H4O3 0.98
C4P H4P1 0.98
C4P H4P2 0.98
C4P H4P3 0.98
C4Q H4Q1 0.98
C4Q H4Q2 0.98
C4Q H4Q3 0.98
C4Z C5E 1.523(5)
C4Z H4Z1 0.99
C4Z H4Z2 0.99
C5A C5F 1.388(6)
C5A C5B 1.397(6)
C5A C5R 1.528(5)
C5B C5C 1.383(5)
C5B H5B 0.95
C5C C5D 1.404(5)
C5C C5Z 1.513(5)
C5D C5E 1.389(5)
C5D O5G 1.401(4)
C5E C5F 1.394(5)
C5F H5F 0.95
C5H O5G 1.438(4)
C5H C5I 1.502(6)
C5H H5H1 0.99
C5H H5H2 0.99
C5I O5L 1.189(5)
C5I O5M 1.353(5)
C5N O5M 1.481(5)
C5N C5O 1.500(7)
C5N C5P 1.502(7)
C5N C5Q 1.527(7)
C5O H5O1 0.98
C5O H5O2 0.98
C5O H5O3 0.98
C5P H5P1 0.98
C5P H5P2 0.98
C5P H5P3 0.98
C5Q H5Q1 0.98
C5Q H5Q2 0.98
C5Q H5Q3 0.98
C5R C5U 1.489(8)
C5R C5S 1.527(7)
C5R C5T 1.541(9)
C5S H5S1 0.98
C5S H5S2 0.98
C5S H5S3 0.98
C5T H5T1 0.98
C5T H5T2 0.98
C5T H5T3 0.98
C5U H5U1 0.98
C5U H5U2 0.98
C5U H5U3 0.98
C5Z H5Z1 0.99
C5Z H5Z2 0.99
O4L H4L 0.84
C6A C6B 1.439(7)
C6A H6A1 0.98
C6A H6A2 0.98
C6A H6A3 0.98
C6B N6C 1.139(7)
C8A Cl8D 1.722(6)
C8A Cl8C 1.753(5)
C8A Cl8B 1.780(6)
C8A H8A 1

loop_
_geom_hbond_atom_site_label_D
_geom_hbond_atom_site_label_H
_geom_hbond_atom_site_label_A
_geom_hbond_distance_DH
_geom_hbond_distance_HA
_geom_hbond_distance_DA
_geom_hbond_angle_DHA
O4L H4L O4G 0.84 2.08 2.590(4) 119.1
O4L H4L O5G 0.84 2.44 2.995(4) 124
C6A H6A2 O5G 0.98 2.56 3.531(5) 169.4

loop_
_geom_torsion_atom_site_label_1
_geom_torsion_atom_site_label_2
_geom_torsion_atom_site_label_3
_geom_torsion_atom_site_label_4
_geom_torsion
C1F C1A C1B C1C -1.8(6)
C1R C1A C1B C1C 177.4(3)
C1A C1B C1C C1D -1.1(5)
C1A C1B C1C C1Z 178.1(3)
C1B C1C C1D C1E 2.7(5)
C1Z C1C C1D C1E -176.4(3)
C1B C1C C1D O1G -179.8(3)
C1Z C1C C1D O1G 1.0(5)
O1G C1D C1E C1F -178.8(3)
C1C C1D C1E C1F -1.4(5)
O1G C1D C1E C5Z 2.5(5)
C1C C1D C1E C5Z 180.0(3)
C1B C1A C1F C1E 3.2(5)
C1R C1A C1F C1E -176.0(3)
C1D C1E C1F C1A -1.7(5)
C5Z C1E C1F C1A 176.9(3)
O1G C1H C1I O1L 16.8(5)
O1G C1H C1I O1M -163.8(3)
C1F C1A C1R C1U 111.2(5)
C1B C1A C1R C1U -67.9(5)
C1F C1A C1R C1T -128.4(5)
C1B C1A C1R C1T 52.4(6)
C1F C1A C1R C1S -8.1(6)
C1B C1A C1R C1S 172.7(4)
C1B C1C C1Z C2E -55.8(5)
C1D C1C C1Z C2E 123.3(4)
C2F C2A C2B C2C 1.5(5)
C2R C2A C2B C2C -174.9(3)
C2A C2B C2C C2D -1.6(5)
C2A C2B C2C C2Z 178.7(3)
C2B C2C C2D C2E 1.5(5)
C2Z C2C C2D C2E -178.8(3)
C2B C2C C2D O2G 177.0(3)
C2Z C2C C2D O2G -3.3(5)
C2C C2D C2E C2F -1.4(5)
O2G C2D C2E C2F -176.7(3)
C2C C2D C2E C1Z 173.1(3)
O2G C2D C2E C1Z -2.2(5)
C1C C1Z C2E C2F 98.9(4)
C1C C1Z C2E C2D -75.5(4)
C2B C2A C2F C2E -1.3(5)
C2R C2A C2F C2E 175.0(3)
C2D C2E C2F C2A 1.3(5)
C1Z C2E C2F C2A -173.4(3)
O2G C2H C2I O2L 15.8(6)
O2G C2H C2I O2M -167.8(3)
C2F C2A C2R C2U 23.8(5)
C2B C2A C2R C2U -160.0(4)
C2F C2A C2R C2S -97.2(4)
C2B C2A C2R C2S 79.0(4)
C2F C2A C2R C2T 144.4(4)
C2B C2A C2R C2T -39.4(5)
C2D C2C C2Z C3E 95.2(4)
C2B C2C C2Z C3E -85.1(4)
C3F C3A C3B C3C -2.3(5)
C3R C3A C3B C3C 178.6(3)
C3A C3B C3C C3D 0.6(5)
C3A C3B C3C C3Z -179.9(3)
C3B C3C C3D O3G 178.6(3)
C3Z C3C C3D O3G -0.9(5)
C3B C3C C3D C3E 1.8(5)
C3Z C3C C3D C3E -177.7(3)
O3G C3D C3E C3F -179.0(3)
C3C C3D C3E C3F -2.4(5)
O3G C3D C3E C2Z 0.8(5)
C3C C3D C3E C2Z 177.4(3)
C2C C2Z C3E C3F 38.0(5)
C2C C2Z C3E C3D -141.7(3)
C3D C3E C3F C3A 0.5(5)
C2Z C3E C3F C3A -179.3(3)
C3B C3A C3F C3E 1.8(5)
C3R C3A C3F C3E -179.1(3)
O3G C3H C3I O3L -10.1(5)
O3G C3H C3I O3M 172.8(3)
C3B C3A C3R C3U 113.8(4)
C3F C3A C3R C3U -65.3(4)
C3B C3A C3R C3S -127.0(4)
C3F C3A C3R C3S 53.9(5)
C3B C3A C3R C3T -6.8(5)
C3F C3A C3R C3T 174.2(3)
C3D C3C C3Z C4E 112.7(4)
C3B C3C C3Z C4E -66.8(4)
C4F C4A C4B C4C 3.0(5)
C4N C4A C4B C4C -173.9(3)
C4A C4B C4C C4D -0.5(5)
C4A C4B C4C C4Z -178.1(3)
C4B C4C C4D O4G 175.0(3)
C4Z C4C C4D O4G -7.5(5)
C4B C4C C4D C4E -1.7(5)
C4Z C4C C4D C4E 175.8(3)
O4G C4D C4E C4F -175.3(3)
C4C C4D C4E C4F 1.4(5)
O4G C4D C4E C3Z 2.0(5)
C4C C4D C4E C3Z 178.7(3)
C3C C3Z C4E C4F 104.3(4)
C3C C3Z C4E C4D -73.0(4)
C4D C4E C4F C4A 1.2(5)
C3Z C4E C4F C4A -176.1(3)
C4B C4A C4F C4E -3.3(5)
C4N C4A C4F C4E 173.7(3)
O4G C4H C4I O4M -169.0(4)
O4G C4H C4I O4L 13.0(5)
C4B C4A C4N C4Q -126.4(4)
C4F C4A C4N C4Q 56.8(5)
C4B C4A C4N C4O -5.2(5)
C4F C4A C4N C4O 178.0(4)
C4B C4A C4N C4P 113.4(4)
C4F C4A C4N C4P -63.4(5)
C4B C4C C4Z C5E -75.0(4)
C4D C4C C4Z C5E 107.6(4)
C5F C5A C5B C5C 1.6(6)
C5R C5A C5B C5C -178.4(4)
C5A C5B C5C C5D -1.7(5)
C5A C5B C5C C5Z 175.8(3)
C5B C5C C5D C5E 1.1(5)
C5Z C5C C5D C5E -176.3(3)
C5B C5C C5D O5G 176.5(3)
C5Z C5C C5D O5G -0.9(5)
O5G C5D C5E C5F -176.0(3)
C5C C5D C5E C5F -0.5(5)
O5G C5D C5E C4Z 5.6(5)
C5C C5D C5E C4Z -179.0(3)
C4C C4Z C5E C5D -112.7(4)
C4C C4Z C5E C5F 68.9(4)
C5B C5A C5F C5E -1.0(6)
C5R C5A C5F C5E 179.1(4)
C5D C5E C5F C5A 0.5(6)
C4Z C5E C5F C5A 179.0(3)
O5G C5H C5I O5L -12.0(6)
O5G C5H C5I O5M 169.0(3)
C5F C5A C5R C5U -10.4(8)
C5B C5A C5R C5U 169.7(6)
C5F C5A C5R C5S 113.9(5)
C5B C5A C5R C5S -66.1(6)
C5F C5A C5R C5T -128.0(5)
C5B C5A C5R C5T 52.0(6)
C5B C5C C5Z C1E -94.2(4)
C5D C5C C5Z C1E 83.2(4)
C1D C1E C5Z C5C -124.3(4)
C1F C1E C5Z C5C 57.1(4)
C1E C1D O1G C1H -89.7(4)
C1C C1D O1G C1H 92.8(4)
C1I C1H O1G C1D 172.3(3)
O1L C1I O1M C1N -1.7(6)
C1H C1I O1M C1N 178.9(3)
C1O C1N O1M C1I 64.7(5)
C1Q C1N O1M C1I -60.8(5)
C1P C1N O1M C1I -177.5(4)
C2C C2D O2G C2H 117.9(4)
C2E C2D O2G C2H -66.6(4)
C2I C2H O2G C2D -99.3(4)
O2L C2I O2M C2N 3.2(6)
C2H C2I O2M C2N -173.3(3)
C2O C2N O2M C2I 62.5(5)
C2Q C2N O2M C2I 179.8(4)
C2P C2N O2M C2I -61.4(6)
C3C C3D O3G C3H 122.5(4)
C3E C3D O3G C3H -60.8(4)
C3I C3H O3G C3D -122.0(3)
O3L C3I O3M C3N -9.1(6)
C3H C3I O3M C3N 168.0(3)
C3O C3N O3M C3I -67.0(4)
C3P C3N O3M C3I 175.1(3)
C3Q C3N O3M C3I 57.5(4)
C4E C4D O4G C4H -88.0(4)
C4C C4D O4G C4H 95.2(4)
C4I C4H O4G C4D -170.7(3)
C5E C5D O5G C5H -114.2(3)
C5C C5D O5G C5H 70.3(4)
C5I C5H O5G C5D 104.8(4)
O5L C5I O5M C5N -3.1(6)
C5H C5I O5M C5N 175.9(3)
C5O C5N O5M C5I 57.5(5)
C5P C5N O5M C5I -66.5(5)
C5Q C5N O5M C5I 176.0(4)
